data_4505463
loop_
_publ_author_name
'Liang, Li'
'Peng, Guo'
'Ma, Li'
'Sun, Lin'
'Deng, Hong'
'Li, Hong'
'Li, Weishan'

_publ_contact_author
;
 Hong Deng
 School of Chemistry and Environment
 South China Nomal University 
 Guangzhou 510006
 P. R. China
;
_publ_section_title
;
 A New Family of 3d--4f Heterometallic Tetrazole-based Coordination
 Frameworks: In SituTetrazole Ligand Synthesis, Structure, Luminescence,
 and Magnetic Properties
;
_journal_coden_ASTM CGDEFU
_journal_issue 3
_journal_name_full 'Crystal Growth & Design'
_journal_page_first 1151
_journal_page_last 1158
_journal_paper_doi 10.1021/cg200856e
_journal_volume 12
_journal_year 2012
_chemical_formula_moiety 'C16 H16 Cu Dy N8 O8'
_chemical_formula_sum 'C16 H16 Cu Dy N8 O8'
_chemical_formula_weight 674.42
_space_group_IT_number 15
_symmetry_cell_setting monoclinic
_symmetry_space_group_name_Hall '-C 2yc'
_symmetry_space_group_name_H-M 'C 1 2/c 1'
_atom_sites_solution_hydrogens geom
_atom_sites_solution_primary direct
_atom_sites_solution_secondary difmap
_audit_creation_method SHELXL-97
_cell_angle_alpha 90.00
_cell_angle_beta 115.4840(10)
_cell_angle_gamma 90.00
_cell_formula_units_Z 4
_cell_length_a 16.0231(17)
_cell_length_b 15.1138(16)
_cell_length_c 9.2701(10)
_cell_measurement_reflns_used 1832
_cell_measurement_temperature 296(2)
_cell_measurement_theta_max 25.20
_cell_measurement_theta_min 1.95
_cell_volume 2026.5(4)
_computing_cell_refinement 'Apex2 (Bruker, 2005)'
_computing_data_collection 'Apex2 (Bruker, 2005)'
_computing_data_reduction 'Apex2 (Bruker, 2005)'
_computing_molecular_graphics 'SHELXL 6.12'
_computing_publication_material 'SHELXL 6.12'
_computing_structure_refinement 'SHELXL 6.12'
_computing_structure_solution 'SHELXL 6.12 (Bruker, 2000-2003)'
_diffrn_ambient_temperature 296(2)
_diffrn_measured_fraction_theta_full 0.999
_diffrn_measured_fraction_theta_max 0.999
_diffrn_measurement_device_type 'Bruker AXS SMART APEX CCD diffractometer'
_diffrn_measurement_method '\w scans'
_diffrn_radiation_monochromator graphite
_diffrn_radiation_source 'fine-focus sealed tube'
_diffrn_radiation_type MoK\a
_diffrn_radiation_wavelength 0.71073
_diffrn_reflns_av_R_equivalents 0.0207
_diffrn_reflns_av_sigmaI/netI 0.0238
_diffrn_reflns_limit_h_max 19
_diffrn_reflns_limit_h_min -17
_diffrn_reflns_limit_k_max 17
_diffrn_reflns_limit_k_min -18
_diffrn_reflns_limit_l_max 7
_diffrn_reflns_limit_l_min -11
_diffrn_reflns_number 5125
_diffrn_reflns_theta_full 25.20
_diffrn_reflns_theta_max 25.20
_diffrn_reflns_theta_min 1.95
_diffrn_standards_number 0
_exptl_absorpt_coefficient_mu 4.775
_exptl_absorpt_correction_T_max 0.4338
_exptl_absorpt_correction_T_min 0.3792
_exptl_absorpt_correction_type multi-scan
_exptl_absorpt_process_details 'Apex2 (Bruker, 2005)'
_exptl_crystal_colour yellow
_exptl_crystal_density_diffrn 2.211
_exptl_crystal_density_method 'not measured'
_exptl_crystal_description block
_exptl_crystal_F_000 1308.0
_exptl_crystal_size_max 0.30
_exptl_crystal_size_mid 0.28
_exptl_crystal_size_min 0.25
_refine_diff_density_max 1.016
_refine_diff_density_min -1.463
_refine_diff_density_rms 0.123
_refine_ls_extinction_method none
_refine_ls_goodness_of_fit_ref 1.007
_refine_ls_hydrogen_treatment constr
_refine_ls_matrix_type full
_refine_ls_number_parameters 156
_refine_ls_number_reflns 1832
_refine_ls_number_restraints 0
_refine_ls_restrained_S_all 1.007
_refine_ls_R_factor_all 0.0249
_refine_ls_R_factor_gt 0.0236
_refine_ls_shift/su_max 0.009
_refine_ls_shift/su_mean 0.002
_refine_ls_structure_factor_coef Fsqd
_refine_ls_weighting_details 'calc w=1/[\s^2^(Fo^2^)+(0.0226P)^2^+23.3996P] where P=(Fo^2^+2Fc^2^)/3'
_refine_ls_weighting_scheme calc
_refine_ls_wR_factor_gt 0.0616
_refine_ls_wR_factor_ref 0.0622
_reflns_number_gt 1744
_reflns_number_total 1832
_reflns_threshold_expression >2sigma(I)
_cod_data_source_file cg200856e_si_002.cif
_cod_data_source_block 4
_cod_original_sg_symbol_H-M 'C 2/c'
_cod_database_code 4505463

loop_
_symmetry_equiv_pos_as_xyz
'x, y, z'
'-x, y, -z+1/2'
'x+1/2, y+1/2, z'
'-x+1/2, y+1/2, -z+1/2'
'-x, -y, -z'
'x, -y, z-1/2'
'-x+1/2, -y+1/2, -z'
'x+1/2, -y+1/2, z-1/2'

loop_
_atom_site_label
_atom_site_type_symbol
_atom_site_fract_x
_atom_site_fract_y
_atom_site_fract_z
_atom_site_U_iso_or_equiv
_atom_site_adp_type
_atom_site_occupancy
_atom_site_symmetry_multiplicity
_atom_site_calc_flag
_atom_site_refinement_flags
C1 C 0.1704(3) 0.3356(3) 0.5630(5) 0.0219(9) Uani 1 1 d .
C2 C 0.1357(3) 0.3267(3) 0.3884(5) 0.0211(9) Uani 1 1 d .
C3 C 0.1280(4) 0.4015(3) 0.2963(6) 0.0296(11) Uani 1 1 d .
H4 H 0.1425 0.4567 0.3449 0.035 Uiso 1 1 calc R
C4 C 0.0990(4) 0.3945(3) 0.1328(6) 0.0319(11) Uani 1 1 d .
H5 H 0.0935 0.4450 0.0720 0.038 Uiso 1 1 calc R
C5 C 0.0781(3) 0.3124(3) 0.0599(5) 0.0256(10) Uani 1 1 d .
H6 H 0.0601 0.3075 -0.0494 0.031 Uiso 1 1 calc R
C6 C 0.0840(3) 0.2367(3) 0.1508(5) 0.0191(9) Uani 1 1 d .
C7 C 0.1122(3) 0.2443(3) 0.3144(5) 0.0191(9) Uani 1 1 d .
H2 H 0.1156 0.1942 0.3748 0.023 Uiso 1 1 calc R
C8 C 0.0611(3) 0.1488(3) 0.0681(5) 0.0187(9) Uani 1 1 d .
Cu1 Cu 0.2500 0.2500 1.0000 0.0399(2) Uani 1 2 d S
Dy1 Dy 0.0000 -0.030922(18) 0.2500 0.01668(10) Uani 1 2 d S
N1 N 0.1644(3) 0.2745(3) 0.6611(4) 0.0261(9) Uani 1 1 d .
N2 N 0.2082(3) 0.3114(3) 0.8068(4) 0.0277(9) Uani 1 1 d .
N3 N 0.2384(3) 0.3908(3) 0.7960(5) 0.0279(9) Uani 1 1 d .
N4 N 0.2158(3) 0.4077(3) 0.6427(4) 0.0259(8) Uani 1 1 d .
O3 O 0.0452(2) 0.0834(2) 0.1366(4) 0.0246(7) Uani 1 1 d .
O4 O 0.0592(2) 0.1453(2) -0.0686(4) 0.0260(7) Uani 1 1 d .
O1W O -0.1259(2) -0.0948(2) 0.2956(4) 0.0285(7) Uani 1 1 d .
H1A H -0.1374 -0.0684 0.3624 0.043 Uiso 1 1 d R
H1B H -0.1317 -0.1484 0.3034 0.043 Uiso 1 1 d R
O2W O -0.1537(2) 0.0159(2) 0.0397(4) 0.0229(7) Uani 1 1 d .
H2A H -0.1837 0.0340 0.0859 0.034 Uiso 1 1 d R
H2B H -0.1781 -0.0273 -0.0157 0.034 Uiso 1 1 d R

loop_
_atom_site_aniso_label
_atom_site_aniso_U_11
_atom_site_aniso_U_22
_atom_site_aniso_U_33
_atom_site_aniso_U_23
_atom_site_aniso_U_13
_atom_site_aniso_U_12
C1 0.023(2) 0.021(2) 0.020(2) -0.0029(18) 0.0081(18) -0.0008(18)
C2 0.023(2) 0.022(2) 0.018(2) -0.0057(18) 0.0088(18) -0.0011(18)
C3 0.041(3) 0.017(2) 0.028(3) -0.0065(19) 0.012(2) -0.005(2)
C4 0.050(3) 0.018(2) 0.025(2) 0.0024(19) 0.014(2) -0.004(2)
C5 0.036(3) 0.022(2) 0.019(2) -0.0012(19) 0.0125(19) -0.004(2)
C6 0.023(2) 0.017(2) 0.018(2) -0.0019(17) 0.0095(17) -0.0010(17)
C7 0.020(2) 0.018(2) 0.021(2) -0.0007(17) 0.0101(18) -0.0017(17)
C8 0.019(2) 0.018(2) 0.017(2) -0.0016(17) 0.0060(17) -0.0008(17)
Cu1 0.0529(6) 0.0414(5) 0.0222(4) 0.0040(4) 0.0132(4) -0.0017(4)
Dy1 0.02432(17) 0.01323(15) 0.01229(15) 0.000 0.00770(11) 0.000
N1 0.031(2) 0.028(2) 0.0175(19) -0.0065(16) 0.0080(16) -0.0076(17)
N2 0.032(2) 0.031(2) 0.0191(19) -0.0036(17) 0.0097(17) -0.0034(17)
N3 0.034(2) 0.026(2) 0.021(2) -0.0047(16) 0.0090(17) -0.0034(17)
N4 0.034(2) 0.022(2) 0.0177(19) -0.0048(16) 0.0075(16) -0.0043(17)
O3 0.0334(18) 0.0165(16) 0.0224(16) 0.0002(13) 0.0105(14) -0.0043(13)
O4 0.0414(19) 0.0226(17) 0.0161(15) -0.0041(13) 0.0142(14) -0.0018(14)
O1W 0.041(2) 0.0236(17) 0.0273(17) -0.0022(14) 0.0208(15) -0.0037(15)
O2W 0.0268(16) 0.0224(17) 0.0184(15) -0.0039(12) 0.0087(13) 0.0002(13)

loop_
_atom_type_symbol
_atom_type_description
_atom_type_scat_dispersion_real
_atom_type_scat_dispersion_imag
_atom_type_scat_source
C C 0.0033 0.0016 'International Tables Vol C Tables 4.2.6.8 and 6.1.1.4'
H H 0.0000 0.0000 'International Tables Vol C Tables 4.2.6.8 and 6.1.1.4'
Dy Dy -0.1892 4.4098 'International Tables Vol C Tables 4.2.6.8 and 6.1.1.4'
N N 0.0061 0.0033 'International Tables Vol C Tables 4.2.6.8 and 6.1.1.4'
O O 0.0106 0.0060 'International Tables Vol C Tables 4.2.6.8 and 6.1.1.4'
Cu Cu 0.3201 1.2651 'International Tables Vol C Tables 4.2.6.8 and 6.1.1.4'

loop_
_geom_angle_atom_site_label_1
_geom_angle_atom_site_label_2
_geom_angle_atom_site_label_3
_geom_angle
_geom_angle_site_symmetry_1
_geom_angle_site_symmetry_3
N1 C1 N4 111.7(4) . .
N1 C1 C2 125.7(4) . .
N4 C1 C2 122.5(4) . .
C7 C2 C3 119.4(4) . .
C7 C2 C1 121.1(4) . .
C3 C2 C1 119.5(4) . .
C4 C3 C2 120.7(4) . .
C4 C3 H4 119.7 . .
C2 C3 H4 119.7 . .
C5 C4 C3 120.0(4) . .
C5 C4 H5 120.0 . .
C3 C4 H5 120.0 . .
C4 C5 C6 120.0(4) . .
C4 C5 H6 120.0 . .
C6 C5 H6 120.0 . .
C7 C6 C5 119.7(4) . .
C7 C6 C8 121.7(4) . .
C5 C6 C8 118.6(4) . .
C6 C7 C2 120.3(4) . .
C6 C7 H2 119.9 . .
C2 C7 H2 119.9 . .
O4 C8 O3 123.7(4) . .
O4 C8 C6 116.5(4) . .
O3 C8 C6 119.8(4) . .
N2 Cu1 N2 180.000(1) . 7_557
O3 Dy1 O3 82.35(16) 2 .
O3 Dy1 O4 141.68(11) 2 5
O3 Dy1 O4 109.97(11) . 5
O3 Dy1 O4 109.97(11) 2 6_556
O3 Dy1 O4 141.68(11) . 6_556
O4 Dy1 O4 83.16(15) 5 6_556
O3 Dy1 O1W 145.79(11) 2 2
O3 Dy1 O1W 76.74(11) . 2
O4 Dy1 O1W 71.83(11) 5 2
O4 Dy1 O1W 73.62(11) 6_556 2
O3 Dy1 O1W 76.74(11) 2 .
O3 Dy1 O1W 145.79(11) . .
O4 Dy1 O1W 73.62(11) 5 .
O4 Dy1 O1W 71.83(11) 6_556 .
O1W Dy1 O1W 133.22(16) 2 .
O3 Dy1 O2W 80.11(11) 2 2
O3 Dy1 O2W 75.22(10) . 2
O4 Dy1 O2W 137.58(11) 5 2
O4 Dy1 O2W 71.70(11) 6_556 2
O1W Dy1 O2W 68.61(11) 2 2
O1W Dy1 O2W 126.15(10) . 2
O3 Dy1 O2W 75.22(10) 2 .
O3 Dy1 O2W 80.11(11) . .
O4 Dy1 O2W 71.70(11) 5 .
O4 Dy1 O2W 137.58(11) 6_556 .
O1W Dy1 O2W 126.15(10) 2 .
O1W Dy1 O2W 68.61(11) . .
O2W Dy1 O2W 147.06(14) 2 .
C1 N1 N2 103.8(4) . .
N3 N2 N1 110.6(4) . .
N3 N2 Cu1 122.4(3) . .
N1 N2 Cu1 125.0(3) . .
N4 N3 N2 108.4(4) . .
N3 N4 C1 105.4(4) . .
C8 O3 Dy1 173.9(3) . .
C8 O4 Dy1 126.1(3) . 5
Dy1 O1W H1A 114.2 . .
Dy1 O1W H1B 122.7 . .
H1A O1W H1B 110.0 . .
Dy1 O2W H2A 106.9 . .
Dy1 O2W H2B 108.0 . .
H2A O2W H2B 111.4 . .

loop_
_geom_bond_atom_site_label_1
_geom_bond_atom_site_label_2
_geom_bond_distance
_geom_bond_site_symmetry_2
C1 N1 1.329(6) .
C1 N4 1.341(6) .
C1 C2 1.474(6) .
C2 C7 1.393(6) .
C2 C3 1.390(7) .
C3 C4 1.385(7) .
C3 H4 0.9300 .
C4 C5 1.383(7) .
C4 H5 0.9300 .
C5 C6 1.400(6) .
C5 H6 0.9300 .
C6 C7 1.388(6) .
C6 C8 1.498(6) .
C7 H2 0.9300 .
C8 O4 1.256(5) .
C8 O3 1.258(5) .
Cu1 N2 1.867(4) .
Cu1 N2 1.867(4) 7_557
Dy1 O3 2.296(3) 2
Dy1 O3 2.296(3) .
Dy1 O4 2.312(3) 5
Dy1 O4 2.312(3) 6_556
Dy1 O1W 2.431(3) 2
Dy1 O1W 2.431(3) .
Dy1 O2W 2.497(3) 2
Dy1 O2W 2.497(3) .
N1 N2 1.346(5) .
N2 N3 1.314(6) .
N3 N4 1.332(5) .
O4 Dy1 2.312(3) 5
O1W H1A 0.8222 .
O1W H1B 0.8216 .
O2W H2A 0.8176 .
O2W H2B 0.8184 .
